data_2236814
loop_
_publ_author_name
'Yang, Xiao-Li'
'Feng, Zhi-Qiang'
'Hao, Ling-Yun'

_publ_section_title
;
 3-Methylbenzene-1,2-diamine
;
_journal_coeditor_code BQ2378
_journal_issue 12
_journal_name_full 'Acta Crystallographica Section E'
_journal_page_first o3346
_journal_paper_doi 10.1107/S1600536812046120
_journal_volume 68
_journal_year 2012
_chemical_formula_iupac 'C7 H10 N2'
_chemical_formula_moiety 'C7 H10 N2'
_chemical_formula_sum 'C7 H10 N2'
_chemical_formula_weight 122.17
_chemical_name_systematic
;
3-Methylbenzene-1,2-diamine
;
_space_group_IT_number 14
_symmetry_cell_setting monoclinic
_symmetry_space_group_name_Hall '-P 2ybc'
_symmetry_space_group_name_H-M 'P 1 21/c 1'
_atom_sites_solution_hydrogens geom
_atom_sites_solution_primary direct
_atom_sites_solution_secondary difmap
_audit_creation_method SHELXL-97
_cell_angle_alpha 90.00
_cell_angle_beta 90.72(3)
_cell_angle_gamma 90.00
_cell_formula_units_Z 4
_cell_length_a 11.836(2)
_cell_length_b 7.7160(15)
_cell_length_c 7.7430(15)
_cell_measurement_reflns_used 25
_cell_measurement_temperature 291(2)
_cell_measurement_theta_max 13
_cell_measurement_theta_min 9
_cell_volume 707.1(2)
_computing_cell_refinement 'CAD-4 Software (Enraf--Nonius, 1985)'
_computing_data_collection 'CAD-4 Software (Enraf--Nonius, 1985)'
_computing_data_reduction 'XCAD4 (Harms & Wocadlo,1995)'
_computing_molecular_graphics 'SHELXTL (Sheldrick, 2008)'
_computing_publication_material 'SHELXTL (Sheldrick, 2008)'
_computing_structure_refinement 'SHELXL97 (Sheldrick, 2008)'
_computing_structure_solution 'SHELXS97 (Sheldrick, 2008)'
_diffrn_ambient_temperature 291(2)
_diffrn_measured_fraction_theta_full 0.999
_diffrn_measured_fraction_theta_max 0.999
_diffrn_measurement_device_type 'Enraf--Nonius CAD-4'
_diffrn_measurement_method \w/2\q
_diffrn_radiation_monochromator graphite
_diffrn_radiation_source 'fine-focus sealed tube'
_diffrn_radiation_type MoK\a
_diffrn_radiation_wavelength 0.71073
_diffrn_reflns_av_R_equivalents 0.0598
_diffrn_reflns_av_sigmaI/netI 0.0592
_diffrn_reflns_limit_h_max 14
_diffrn_reflns_limit_h_min -14
_diffrn_reflns_limit_k_max 9
_diffrn_reflns_limit_k_min -9
_diffrn_reflns_limit_l_max 9
_diffrn_reflns_limit_l_min 0
_diffrn_reflns_number 2693
_diffrn_reflns_theta_full 25.39
_diffrn_reflns_theta_max 25.39
_diffrn_reflns_theta_min 1.72
_diffrn_standards_decay_% 1
_diffrn_standards_interval_count 200
_diffrn_standards_interval_time 2
_diffrn_standards_number 3
_exptl_absorpt_coefficient_mu 0.071
_exptl_absorpt_correction_T_max 0.9929
_exptl_absorpt_correction_T_min 0.9789
_exptl_absorpt_correction_type psi-scan
_exptl_absorpt_process_details '(North <i>et al.</i>, 1968)'
_exptl_crystal_colour colourless
_exptl_crystal_density_diffrn 1.148
_exptl_crystal_density_method 'not measured'
_exptl_crystal_description needle
_exptl_crystal_F_000 264
_exptl_crystal_size_max 0.3
_exptl_crystal_size_mid 0.2
_exptl_crystal_size_min 0.1
_refine_diff_density_max 0.130
_refine_diff_density_min -0.120
_refine_ls_extinction_method none
_refine_ls_goodness_of_fit_ref 1.004
_refine_ls_hydrogen_treatment mixed
_refine_ls_matrix_type full
_refine_ls_number_parameters 110
_refine_ls_number_reflns 1300
_refine_ls_number_restraints 0
_refine_ls_restrained_S_all 1.004
_refine_ls_R_factor_all 0.0627
_refine_ls_R_factor_gt 0.0449
_refine_ls_shift/su_max 0.000
_refine_ls_shift/su_mean 0.000
_refine_ls_structure_factor_coef Fsqd
_refine_ls_weighting_details 'calc w=1/[\s^2^(Fo^2^)+(0.0730P)^2^] where P=(Fo^2^+2Fc^2^)/3'
_refine_ls_weighting_scheme calc
_refine_ls_wR_factor_gt 0.1156
_refine_ls_wR_factor_ref 0.1236
_reflns_number_gt 962
_reflns_number_total 1300
_reflns_threshold_expression I>2sigma(I)
_cod_data_source_file bq2378.cif
_cod_data_source_block I
_cod_original_sg_symbol_H-M 'P 21/c'
_cod_database_code 2236814
_cod_database_fobs_code 2236814

loop_
_symmetry_equiv_pos_as_xyz
'x, y, z'
'-x, y+1/2, -z+1/2'
'-x, -y, -z'
'x, -y-1/2, z-1/2'

loop_
_atom_site_type_symbol
_atom_site_label
_atom_site_fract_x
_atom_site_fract_y
_atom_site_fract_z
_atom_site_U_iso_or_equiv
_atom_site_adp_type
_atom_site_calc_flag
_atom_site_refinement_flags
_atom_site_occupancy
_atom_site_symmetry_multiplicity
C C1 0.15863(14) 0.55588(19) 0.1128(2) 0.0551(5) Uani d . 1 1
H H1 0.0829 0.5612 0.0799 0.066 Uiso calc R 1 1
C C2 0.23534(15) 0.6592(2) 0.0300(2) 0.0578(5) Uani d . 1 1
H H2 0.2116 0.7340 -0.0573 0.069 Uiso calc R 1 1
C C3 0.34751(13) 0.65096(18) 0.07727(19) 0.0493(4) Uani d . 1 1
H H3 0.3996 0.7206 0.0211 0.059 Uiso calc R 1 1
C C4 0.38402(12) 0.54018(16) 0.20768(17) 0.0408(4) Uani d . 1 1
C C5 0.30472(12) 0.43631(17) 0.29360(17) 0.0399(4) Uani d . 1 1
C C6 0.19124(12) 0.44367(18) 0.2446(2) 0.0478(4) Uani d . 1 1
C C7 0.10562(18) 0.3339(3) 0.3346(3) 0.0760(6) Uani d . 1 1
N N1 0.49730(11) 0.5349(2) 0.26271(18) 0.0508(4) Uani d . 1 1
N N2 0.34528(14) 0.32174(18) 0.42184(19) 0.0525(4) Uani d . 1 1
H H1A 0.5472(17) 0.596(3) 0.199(3) 0.072(6) Uiso d . 1 1
H H1B 0.5231(14) 0.430(3) 0.290(2) 0.066(6) Uiso d . 1 1
H H2A 0.4043(19) 0.350(3) 0.478(3) 0.086(7) Uiso d . 1 1
H H2B 0.2929(18) 0.257(2) 0.474(3) 0.074(6) Uiso d . 1 1
H H7A 0.031(2) 0.350(3) 0.279(3) 0.097(7) Uiso d . 1 1
H H7B 0.127(2) 0.211(3) 0.323(3) 0.111(8) Uiso d . 1 1
H H7C 0.1046(18) 0.375(3) 0.458(3) 0.091(7) Uiso d . 1 1

loop_
_atom_site_aniso_label
_atom_site_aniso_U_11
_atom_site_aniso_U_22
_atom_site_aniso_U_33
_atom_site_aniso_U_12
_atom_site_aniso_U_13
_atom_site_aniso_U_23
C1 0.0485(9) 0.0534(9) 0.0630(10) 0.0031(7) -0.0144(8) -0.0054(8)
C2 0.0675(11) 0.0475(9) 0.0578(10) -0.0018(8) -0.0169(8) 0.0077(8)
C3 0.0583(10) 0.0435(8) 0.0461(9) -0.0086(7) -0.0023(7) 0.0014(7)
C4 0.0458(8) 0.0359(7) 0.0408(8) -0.0009(6) 0.0020(6) -0.0065(6)
C5 0.0445(8) 0.0354(7) 0.0398(7) 0.0032(6) 0.0025(6) -0.0045(6)
C6 0.0424(8) 0.0444(8) 0.0566(9) -0.0021(6) 0.0008(7) -0.0062(7)
C7 0.0493(11) 0.0862(16) 0.0926(17) -0.0115(10) 0.0066(11) 0.0150(13)
N1 0.0437(8) 0.0531(9) 0.0558(8) -0.0016(6) 0.0033(6) 0.0063(7)
N2 0.0482(8) 0.0534(8) 0.0557(8) 0.0009(7) 0.0021(7) 0.0128(7)

loop_
_atom_type_symbol
_atom_type_description
_atom_type_scat_dispersion_real
_atom_type_scat_dispersion_imag
_atom_type_scat_source
C C 0.0033 0.0016 'International Tables Vol C Tables 4.2.6.8 and 6.1.1.4'
H H 0.0000 0.0000 'International Tables Vol C Tables 4.2.6.8 and 6.1.1.4'
N N 0.0061 0.0033 'International Tables Vol C Tables 4.2.6.8 and 6.1.1.4'

loop_
_geom_angle_atom_site_label_1
_geom_angle_atom_site_label_2
_geom_angle_atom_site_label_3
_geom_angle
C2 C1 C6 121.70(15)
C2 C1 H1 119.2
C6 C1 H1 119.2
C1 C2 C3 119.44(15)
C1 C2 H2 120.3
C3 C2 H2 120.3
C2 C3 C4 120.86(15)
C2 C3 H3 119.6
C4 C3 H3 119.6
C3 C4 N1 121.78(14)
C3 C4 C5 119.42(14)
N1 C4 C5 118.72(13)
C6 C5 C4 119.64(13)
C6 C5 N2 122.45(14)
C4 C5 N2 117.83(14)
C1 C6 C5 118.94(14)
C1 C6 C7 120.69(16)
C5 C6 C7 120.37(15)
C6 C7 H7A 109.4(13)
C6 C7 H7B 108.7(16)
H7A C7 H7B 108.3(19)
C6 C7 H7C 106.2(12)
H7A C7 H7C 110.6(19)
H7B C7 H7C 113(2)
C4 N1 H1A 116.5(12)
C4 N1 H1B 115.0(11)
H1A N1 H1B 112.1(17)
C5 N2 H2A 118.1(14)
C5 N2 H2B 115.9(12)
H2A N2 H2B 118.8(19)

loop_
_geom_bond_atom_site_label_1
_geom_bond_atom_site_label_2
_geom_bond_distance
C1 C2 1.373(2)
C1 C6 1.389(2)
C1 H1 0.9300
C2 C3 1.374(2)
C2 H2 0.9300
C3 C4 1.388(2)
C3 H3 0.9300
C4 N1 1.4023(19)
C4 C5 1.408(2)
C5 C6 1.392(2)
C5 N2 1.4092(19)
C6 C7 1.499(2)
C7 H7A 0.98(2)
C7 H7B 0.99(2)
C7 H7C 1.01(2)
N1 H1A 0.91(2)
N1 H1B 0.89(2)
N2 H2A 0.84(2)
N2 H2B 0.90(2)

loop_
_geom_hbond_atom_site_label_D
_geom_hbond_atom_site_label_H
_geom_hbond_atom_site_label_A
_geom_hbond_site_symmetry_A
_geom_hbond_distance_DH
_geom_hbond_distance_HA
_geom_hbond_distance_DA
_geom_hbond_angle_DHA
_geom_hbond_publ_flag
N1 H1A N2 2_655 0.91(2) 2.36(2) 3.237(2) 163.5(16) yes
N2 H2A N1 3_666 0.84(2) 2.48(2) 3.248(2) 152.2(19) yes
C2 H2 Cg1 4_564 0.9300 2.8487 3.6713(18) 148.16 yes
N2 H2B Cg1 4_555 0.90(2) 2.776(18) 3.5192(17) 141.2(16) yes

loop_
_geom_torsion_atom_site_label_1
_geom_torsion_atom_site_label_2
_geom_torsion_atom_site_label_3
_geom_torsion_atom_site_label_4
_geom_torsion
C6 C1 C2 C3 0.5(2)
C1 C2 C3 C4 -0.2(2)
C2 C3 C4 N1 -177.35(13)
C2 C3 C4 C5 -0.6(2)
C3 C4 C5 C6 1.19(19)
N1 C4 C5 C6 178.00(12)
C3 C4 C5 N2 178.19(12)
N1 C4 C5 N2 -5.00(19)
C2 C1 C6 C5 0.1(2)
C2 C1 C6 C7 179.18(17)
C4 C5 C6 C1 -0.9(2)
N2 C5 C6 C1 -177.77(13)
C4 C5 C6 C7 179.99(16)
N2 C5 C6 C7 3.1(2)

loop_
_cod_related_entry_id
_cod_related_entry_database
_cod_related_entry_code
1 ChemSpider 16633
